data_1511789
loop_
_publ_author_name
'Han, Sang-Don'
'Allen, Joshua L.'
'J\'onsson, Erlendur'
'Johansson, Patrik'
'McOwen, Dennis W.'
'Boyle, Paul D.'
'Henderson, Wesley A.'

_publ_section_title
;
 Solvate Structures and Computational/Spectroscopic Characterization of
 Lithium Difluoro(oxalato)borate (LiDFOB) Electrolytes
;
_journal_issue 11
_journal_name_full 'The Journal of Physical Chemistry C'
_journal_page_first 5521
_journal_paper_doi 10.1021/jp309102c
_journal_volume 117
_journal_year 2013
_chemical_formula_sum 'C22 H42 B2 F4 Li2 O14'
_chemical_formula_weight 642.06
_chemical_name_systematic ?
_space_group_IT_number 1
_symmetry_cell_setting triclinic
_symmetry_space_group_name_Hall 'P 1'
_symmetry_space_group_name_H-M 'P 1'
_atom_sites_solution_hydrogens geom
_atom_sites_solution_primary direct
_atom_sites_solution_secondary difmap
_audit_creation_method SHELXL-97
_cell_angle_alpha 93.573(10)
_cell_angle_beta 108.720(9)
_cell_angle_gamma 114.576(14)
_cell_formula_units_Z 1
_cell_length_a 8.554(4)
_cell_length_b 8.841(3)
_cell_length_c 12.929(5)
_cell_measurement_reflns_used 9922
_cell_measurement_temperature 110
_cell_measurement_theta_max 26.92
_cell_measurement_theta_min 2.60
_cell_volume 820.1(6)
_computing_cell_refinement SAINT
_computing_data_collection Apex2
_computing_data_reduction SAINT
_computing_molecular_graphics NRCVAX
_computing_publication_material cif2tables.py
_computing_structure_refinement XL
_computing_structure_solution XS
_diffrn_ambient_temperature 110
_diffrn_measured_fraction_theta_full 0.978
_diffrn_measured_fraction_theta_max 0.922
_diffrn_measurement_device_type 'Bruker-Nonius Kappa Axis X8 Apex2'
_diffrn_measurement_method 'phi scans'
_diffrn_radiation_monochromator graphite
_diffrn_radiation_source 'fine-focus sealed tube'
_diffrn_radiation_type MoK\a
_diffrn_radiation_wavelength 0.71073
_diffrn_reflns_av_R_equivalents 0.0402
_diffrn_reflns_av_sigmaI/netI 0.0615
_diffrn_reflns_limit_h_max 14
_diffrn_reflns_limit_h_min -15
_diffrn_reflns_limit_k_max 15
_diffrn_reflns_limit_k_min -15
_diffrn_reflns_limit_l_max 20
_diffrn_reflns_limit_l_min -22
_diffrn_reflns_number 45431
_diffrn_reflns_theta_full 32.52
_diffrn_reflns_theta_max 39.60
_diffrn_reflns_theta_min 2.60
_exptl_absorpt_coefficient_mu 0.117
_exptl_absorpt_correction_T_max 0.9884
_exptl_absorpt_correction_T_min 0.9658
_exptl_absorpt_correction_type multi-scan
_exptl_absorpt_process_details SADABS
_exptl_crystal_colour colourless
_exptl_crystal_density_diffrn 1.300
_exptl_crystal_density_method 'not measured'
_exptl_crystal_description prism
_exptl_crystal_F_000 338
_exptl_crystal_size_max 0.30
_exptl_crystal_size_mid 0.20
_exptl_crystal_size_min 0.10
_refine_diff_density_max 0.788
_refine_diff_density_min -0.436
_refine_diff_density_rms 0.050
_refine_ls_abs_structure_details 'Flack, H. D. (1983), 6900 Friedel pairs'
_refine_ls_abs_structure_Flack 0.1(5)
_refine_ls_extinction_method none
_refine_ls_goodness_of_fit_ref 1.025
_refine_ls_hydrogen_treatment constr
_refine_ls_matrix_type full
_refine_ls_number_parameters 404
_refine_ls_number_reflns 16036
_refine_ls_number_restraints 3
_refine_ls_restrained_S_all 1.025
_refine_ls_R_factor_all 0.1254
_refine_ls_R_factor_gt 0.0595
_refine_ls_shift/su_max 0.000
_refine_ls_shift/su_mean 0.000
_refine_ls_structure_factor_coef Fsqd
_refine_ls_weighting_details 'calc w=1/[\s^2^(Fo^2^)+(0.0883P)^2^+0.0101P] where P=(Fo^2^+2Fc^2^)/3'
_refine_ls_weighting_scheme calc
_refine_ls_wR_factor_gt 0.1532
_refine_ls_wR_factor_ref 0.1813
_reflns_number_gt 8601
_reflns_number_total 16036
_reflns_threshold_expression >2sigma(I)
_cod_data_source_file jp309102c_si_007.cif
_cod_data_source_block x12169
_cod_database_code 1511789

loop_
_symmetry_equiv_pos_as_xyz
'x, y, z'

loop_
_atom_site_label
_atom_site_type_symbol
_atom_site_fract_x
_atom_site_fract_y
_atom_site_fract_z
_atom_site_U_iso_or_equiv
_atom_site_adp_type
_atom_site_occupancy
_atom_site_symmetry_multiplicity
_atom_site_calc_flag
_atom_site_refinement_flags
Li1 Li 0.3668(5) 0.5396(4) 0.0498(3) 0.0368(7) Uani 1 1 d .
O1 O 0.25809(19) 0.36380(18) -0.09599(13) 0.0410(3) Uani 1 1 d .
O2 O 0.0397(2) 0.4494(2) -0.00304(16) 0.0515(4) Uani 1 1 d .
C1 C 0.0903(3) 0.2797(2) -0.12828(16) 0.0326(3) Uani 1 1 d .
C2 C -0.0267(3) 0.3260(2) -0.07804(17) 0.0350(4) Uani 1 1 d .
O3 O -0.01805(19) 0.14270(17) -0.20780(12) 0.0379(3) Uani 1 1 d .
O4 O -0.20097(19) 0.21263(19) -0.13067(14) 0.0426(3) Uani 1 1 d .
B1 B -0.2167(3) 0.0794(3) -0.21806(18) 0.0340(4) Uani 1 1 d .
F1 F -0.32506(19) 0.07653(19) -0.32206(12) 0.0524(3) Uani 1 1 d .
F2 F -0.28002(19) -0.07487(16) -0.19169(13) 0.0524(3) Uani 1 1 d .
O5 O 0.3655(2) 0.48592(19) 0.19245(14) 0.0456(3) Uani 1 1 d .
O6 O 0.1309(3) 0.12767(19) 0.07082(15) 0.0494(4) Uani 1 1 d .
C3 C 0.2670(3) 0.3741(2) 0.22578(17) 0.0349(4) Uani 1 1 d .
C4 C 0.1460(3) 0.1858(2) 0.16187(17) 0.0365(4) Uani 1 1 d .
O7 O 0.2478(2) 0.3923(2) 0.32015(14) 0.0488(4) Uani 1 1 d .
O8 O 0.0648(2) 0.10283(19) 0.22588(14) 0.0468(4) Uani 1 1 d .
B2 B 0.1119(4) 0.2234(4) 0.3310(2) 0.0528(7) Uani 1 1 d .
F3 F -0.0430(2) 0.2307(3) 0.33135(16) 0.0764(5) Uani 1 1 d .
F4 F 0.1978(2) 0.1790(3) 0.42381(14) 0.0771(6) Uani 1 1 d .
C5 C 0.6524(4) 0.3635(3) 0.0911(3) 0.0651(8) Uani 1 1 d .
H5A H 0.5166 0.2992 0.0641 0.098 Uiso 1 1 calc R
H5B H 0.7042 0.4039 0.1728 0.098 Uiso 1 1 calc R
H5C H 0.7022 0.2893 0.0711 0.098 Uiso 1 1 calc R
C6 C 0.7050(4) 0.5140(3) 0.0378(3) 0.0549(6) Uani 1 1 d .
H6A H 0.8420 0.5768 0.0626 0.066 Uiso 1 1 calc R
H6B H 0.6513 0.4738 -0.0448 0.066 Uiso 1 1 calc R
O9 O 0.63679(18) 0.62504(16) 0.06910(12) 0.0345(3) Uani 1 1 d .
C7 C 0.6710(3) 0.7630(2) 0.01356(18) 0.0363(4) Uani 1 1 d .
H7A H 0.5992 0.7196 -0.0683 0.044 Uiso 1 1 calc R
H7B H 0.8049 0.8251 0.0270 0.044 Uiso 1 1 calc R
C8 C 0.6114(3) 0.8787(2) 0.06072(18) 0.0365(4) Uani 1 1 d .
H8A H 0.6880 0.9270 0.1418 0.044 Uiso 1 1 calc R
H8B H 0.6259 0.9740 0.0221 0.044 Uiso 1 1 calc R
O10 O 0.41966(18) 0.77751(15) 0.04331(12) 0.0335(3) Uani 1 1 d .
C9 C 0.3389(3) 0.8691(3) 0.08517(18) 0.0394(4) Uani 1 1 d .
H9A H 0.2020 0.7992 0.0541 0.047 Uiso 1 1 calc R
H9B H 0.3677 0.9762 0.0583 0.047 Uiso 1 1 calc R
C10 C 0.4077(4) 0.9119(4) 0.2106(2) 0.0533(6) Uani 1 1 d .
H10A H 0.5408 0.9925 0.2417 0.080 Uiso 1 1 calc R
H10B H 0.3880 0.8074 0.2382 0.080 Uiso 1 1 calc R
H10C H 0.3395 0.9638 0.2338 0.080 Uiso 1 1 calc R
Li2 Li -0.0003(4) 0.6966(4) 0.5841(3) 0.0320(6) Uani 1 1 d .
C11 C 0.2788(4) 0.5369(4) 0.6798(2) 0.0536(6) Uani 1 1 d .
H11A H 0.1604 0.4317 0.6514 0.080 Uiso 1 1 calc R
H11B H 0.2749 0.6182 0.7327 0.080 Uiso 1 1 calc R
H11C H 0.3804 0.5104 0.7179 0.080 Uiso 1 1 calc R
C12 C 0.3100(4) 0.6120(4) 0.5860(2) 0.0599(7) Uani 1 1 d .
H12A H 0.4305 0.7173 0.6144 0.072 Uiso 1 1 calc R
H12B H 0.3161 0.5306 0.5331 0.072 Uiso 1 1 calc R
O11 O 0.16346(18) 0.65188(17) 0.52843(12) 0.0349(3) Uani 1 1 d .
C13 C 0.1834(5) 0.7309(6) 0.4386(3) 0.0725(9) Uani 1 1 d .
H13A H 0.2084 0.6636 0.3877 0.087 Uiso 1 1 calc R
H13B H 0.2908 0.8466 0.4683 0.087 Uiso 1 1 calc R
C14 C 0.0171(4) 0.7437(4) 0.3767(2) 0.0505(5) Uani 1 1 d .
H14A H 0.0497 0.8388 0.3380 0.061 Uiso 1 1 calc R
H14B H -0.0717 0.6369 0.3187 0.061 Uiso 1 1 calc R
O12 O -0.0685(2) 0.7720(2) 0.44649(13) 0.0454(4) Uani 1 1 d .
C15 C -0.2080(3) 0.8228(3) 0.3998(2) 0.0482(5) Uani 1 1 d .
H15A H -0.3085 0.7341 0.3329 0.058 Uiso 1 1 calc R
H15B H -0.1540 0.9303 0.3755 0.058 Uiso 1 1 calc R
C16 C -0.2857(5) 0.8485(6) 0.4803(3) 0.0748(10) Uani 1 1 d .
H16A H -0.1883 0.9423 0.5441 0.112 Uiso 1 1 calc R
H16B H -0.3346 0.7437 0.5068 0.112 Uiso 1 1 calc R
H16C H -0.3865 0.8769 0.4443 0.112 Uiso 1 1 calc R
C17 C -0.3364(4) 0.3103(3) 0.4614(3) 0.0636(7) Uani 1 1 d .
H17A H -0.2427 0.2705 0.4887 0.095 Uiso 1 1 calc R
H17B H -0.2967 0.3964 0.4185 0.095 Uiso 1 1 calc R
H17C H -0.4556 0.2136 0.4130 0.095 Uiso 1 1 calc R
C18 C -0.3580(3) 0.3867(3) 0.5579(2) 0.0427(4) Uani 1 1 d .
H18A H -0.4482 0.4321 0.5310 0.051 Uiso 1 1 calc R
H18B H -0.4060 0.2984 0.5988 0.051 Uiso 1 1 calc R
O13 O -0.17919(17) 0.52324(15) 0.63208(12) 0.0337(3) Uani 1 1 d .
C19 C -0.1874(3) 0.6044(3) 0.72762(18) 0.0388(4) Uani 1 1 d .
H19A H -0.2384 0.5192 0.7695 0.047 Uiso 1 1 calc R
H19B H -0.2690 0.6593 0.7038 0.047 Uiso 1 1 calc R
C20 C 0.0075(3) 0.7367(3) 0.80076(16) 0.0374(4) Uani 1 1 d .
H20A H 0.0058 0.8092 0.8615 0.045 Uiso 1 1 calc R
H20B H 0.0842 0.6809 0.8350 0.045 Uiso 1 1 calc R
O14 O 0.08142(17) 0.83719(16) 0.73021(11) 0.0332(3) Uani 1 1 d .
C21 C 0.2615(3) 0.9819(2) 0.79167(19) 0.0407(4) Uani 1 1 d .
H21A H 0.3558 0.9423 0.8227 0.049 Uiso 1 1 calc R
H21B H 0.2568 1.0472 0.8547 0.049 Uiso 1 1 calc R
C22 C 0.3119(3) 1.0923(3) 0.7137(2) 0.0488(5) Uani 1 1 d .
H22A H 0.2129 1.1234 0.6788 0.073 Uiso 1 1 calc R
H22B H 0.3275 1.0302 0.6555 0.073 Uiso 1 1 calc R
H22C H 0.4287 1.1960 0.7555 0.073 Uiso 1 1 calc R

loop_
_atom_site_aniso_label
_atom_site_aniso_U_11
_atom_site_aniso_U_22
_atom_site_aniso_U_33
_atom_site_aniso_U_23
_atom_site_aniso_U_13
_atom_site_aniso_U_12
Li1 0.0391(16) 0.0265(13) 0.0412(18) 0.0053(12) 0.0198(14) 0.0091(11)
O1 0.0323(6) 0.0407(7) 0.0456(8) 0.0043(6) 0.0202(6) 0.0098(5)
O2 0.0501(8) 0.0423(8) 0.0607(11) -0.0065(7) 0.0190(8) 0.0240(7)
C1 0.0344(8) 0.0297(7) 0.0354(9) 0.0069(6) 0.0170(7) 0.0137(6)
C2 0.0364(9) 0.0303(8) 0.0404(10) 0.0036(7) 0.0151(8) 0.0176(7)
O3 0.0349(6) 0.0363(6) 0.0387(7) -0.0028(5) 0.0160(5) 0.0131(5)
O4 0.0302(6) 0.0458(7) 0.0487(8) -0.0022(6) 0.0149(6) 0.0166(5)
B1 0.0310(8) 0.0326(9) 0.0334(10) 0.0015(7) 0.0113(7) 0.0117(7)
F1 0.0456(7) 0.0614(8) 0.0409(7) 0.0074(6) 0.0064(5) 0.0245(6)
F2 0.0485(7) 0.0352(6) 0.0551(8) 0.0082(5) 0.0161(6) 0.0059(5)
O5 0.0433(7) 0.0364(7) 0.0463(8) 0.0130(6) 0.0198(6) 0.0064(6)
O6 0.0595(9) 0.0372(7) 0.0465(9) 0.0059(6) 0.0188(7) 0.0195(7)
C3 0.0314(8) 0.0316(8) 0.0334(9) 0.0062(6) 0.0115(7) 0.0080(6)
C4 0.0334(8) 0.0310(8) 0.0387(10) 0.0092(7) 0.0106(7) 0.0113(7)
O7 0.0481(8) 0.0444(8) 0.0369(8) 0.0035(6) 0.0205(6) 0.0036(6)
O8 0.0368(7) 0.0390(7) 0.0451(8) 0.0158(6) 0.0120(6) 0.0019(6)
B2 0.0407(11) 0.0568(14) 0.0382(13) 0.0134(11) 0.0161(10) 0.0012(10)
F3 0.0585(9) 0.1010(13) 0.0715(12) 0.0233(10) 0.0428(9) 0.0245(9)
F4 0.0527(8) 0.0960(13) 0.0458(8) 0.0343(9) 0.0117(6) 0.0041(8)
C5 0.0620(15) 0.0426(12) 0.101(2) 0.0210(13) 0.0307(15) 0.0331(11)
C6 0.0493(11) 0.0417(11) 0.090(2) 0.0142(11) 0.0401(13) 0.0259(9)
O9 0.0337(6) 0.0276(5) 0.0445(7) 0.0085(5) 0.0186(5) 0.0134(5)
C7 0.0345(8) 0.0312(8) 0.0409(10) 0.0101(7) 0.0188(8) 0.0096(7)
C8 0.0370(8) 0.0240(7) 0.0408(10) 0.0049(6) 0.0141(7) 0.0083(6)
O10 0.0358(6) 0.0253(5) 0.0387(7) 0.0056(5) 0.0155(5) 0.0127(5)
C9 0.0458(10) 0.0379(9) 0.0375(10) 0.0071(7) 0.0119(8) 0.0251(8)
C10 0.0633(14) 0.0623(14) 0.0405(11) 0.0035(10) 0.0127(10) 0.0409(12)
Li2 0.0336(14) 0.0340(14) 0.0312(15) 0.0069(12) 0.0139(12) 0.0169(12)
C11 0.0524(12) 0.0642(14) 0.0602(15) 0.0298(12) 0.0232(11) 0.0379(12)
C12 0.0675(15) 0.091(2) 0.0497(14) 0.0207(13) 0.0264(12) 0.0583(15)
O11 0.0362(6) 0.0395(6) 0.0368(7) 0.0122(5) 0.0190(5) 0.0203(5)
C13 0.094(2) 0.121(3) 0.0576(16) 0.0453(18) 0.0527(17) 0.077(2)
C14 0.0614(13) 0.0680(15) 0.0391(12) 0.0244(11) 0.0288(11) 0.0362(12)
O12 0.0521(8) 0.0687(10) 0.0368(8) 0.0265(7) 0.0231(7) 0.0404(8)
C15 0.0424(10) 0.0641(13) 0.0457(12) 0.0267(11) 0.0156(9) 0.0303(10)
C16 0.082(2) 0.132(3) 0.0596(17) 0.0430(19) 0.0347(16) 0.085(2)
C17 0.0523(13) 0.0458(12) 0.0728(18) -0.0120(12) 0.0238(13) 0.0083(10)
C18 0.0343(9) 0.0327(8) 0.0544(13) 0.0070(8) 0.0174(9) 0.0094(7)
O13 0.0308(6) 0.0319(6) 0.0370(7) 0.0057(5) 0.0155(5) 0.0115(5)
C19 0.0419(9) 0.0460(10) 0.0401(10) 0.0182(8) 0.0245(8) 0.0231(8)
C20 0.0428(10) 0.0442(10) 0.0277(8) 0.0096(7) 0.0134(7) 0.0222(8)
O14 0.0319(6) 0.0340(6) 0.0292(6) 0.0029(5) 0.0093(5) 0.0134(5)
C21 0.0307(8) 0.0345(8) 0.0440(11) -0.0037(7) 0.0039(7) 0.0129(7)
C22 0.0394(10) 0.0397(10) 0.0600(14) 0.0037(9) 0.0222(10) 0.0103(8)

loop_
_atom_type_symbol
_atom_type_description
_atom_type_scat_dispersion_real
_atom_type_scat_dispersion_imag
_atom_type_scat_source
C C 0.0033 0.0016 'International Tables Vol C Tables 4.2.6.8 and 6.1.1.4'
H H 0.0000 0.0000 'International Tables Vol C Tables 4.2.6.8 and 6.1.1.4'
B B 0.0013 0.0007 'International Tables Vol C Tables 4.2.6.8 and 6.1.1.4'
F F 0.0171 0.0103 'International Tables Vol C Tables 4.2.6.8 and 6.1.1.4'
Li Li -0.0003 0.0001 'International Tables Vol C Tables 4.2.6.8 and 6.1.1.4'
O O 0.0106 0.0060 'International Tables Vol C Tables 4.2.6.8 and 6.1.1.4'

loop_
_geom_angle_atom_site_label_1
_geom_angle_atom_site_label_2
_geom_angle_atom_site_label_3
_geom_angle
O5 Li1 O10 114.31(18)
O5 Li1 O9 103.38(18)
O10 Li1 O9 83.60(13)
O5 Li1 O1 124.87(17)
O10 Li1 O1 118.90(19)
O9 Li1 O1 95.87(15)
O5 Li1 O2 86.06(14)
O10 Li1 O2 92.16(15)
O9 Li1 O2 170.5(2)
O1 Li1 O2 78.75(13)
O5 Li1 C1 112.38(14)
O10 Li1 C1 119.37(17)
O9 Li1 C1 120.03(16)
O1 Li1 C1 24.22(7)
O2 Li1 C1 55.12(9)
O5 Li1 C7 125.62(17)
O10 Li1 C7 57.17(10)
O9 Li1 C7 30.40(7)
O1 Li1 C7 95.56(14)
O2 Li1 C7 141.60(17)
C1 Li1 C7 116.95(14)
C1 O1 Li1 112.38(16)
C2 O2 Li1 101.41(15)
O1 C1 O3 128.15(17)
O1 C1 C2 122.80(17)
O3 C1 C2 109.04(15)
O1 C1 Li1 43.40(12)
O3 C1 Li1 168.36(15)
C2 C1 Li1 80.09(13)
O2 C2 O4 129.00(18)
O2 C2 C1 122.65(17)
O4 C2 C1 108.34(16)
C1 O3 B1 110.09(14)
C2 O4 B1 109.89(15)
F2 B1 F1 112.37(16)
F2 B1 O3 110.46(16)
F1 B1 O3 110.42(17)
F2 B1 O4 109.98(17)
F1 B1 O4 110.59(17)
O3 B1 O4 102.59(14)
C3 O5 Li1 137.56(17)
O5 C3 O7 125.95(18)
O5 C3 C4 124.86(19)
O7 C3 C4 109.19(16)
O6 C4 O8 127.11(19)
O6 C4 C3 125.69(18)
O8 C4 C3 107.20(18)
C3 O7 B2 110.14(17)
C4 O8 B2 110.68(16)
F3 B2 F4 113.0(2)
F3 B2 O8 109.8(2)
F4 B2 O8 110.7(3)
F3 B2 O7 110.4(3)
F4 B2 O7 109.67(19)
O8 B2 O7 102.66(17)
C6 C5 H5A 109.5
C6 C5 H5B 109.5
H5A C5 H5B 109.5
C6 C5 H5C 109.5
H5A C5 H5C 109.5
H5B C5 H5C 109.5
O9 C6 C5 109.7(2)
O9 C6 H6A 109.7
C5 C6 H6A 109.7
O9 C6 H6B 109.7
C5 C6 H6B 109.7
H6A C6 H6B 108.2
C7 O9 C6 111.63(17)
C7 O9 Li1 103.53(15)
C6 O9 Li1 122.32(16)
O9 C7 C8 106.87(16)
O9 C7 Li1 46.06(11)
C8 C7 Li1 77.13(13)
O9 C7 H7A 110.3
C8 C7 H7A 110.3
Li1 C7 H7A 89.3
O9 C7 H7B 110.3
C8 C7 H7B 110.3
Li1 C7 H7B 155.5
H7A C7 H7B 108.6
O10 C8 C7 106.94(14)
O10 C8 H8A 110.3
C7 C8 H8A 110.3
O10 C8 H8B 110.3
C7 C8 H8B 110.3
H8A C8 H8B 108.6
C8 O10 C9 114.54(14)
C8 O10 Li1 110.43(15)
C9 O10 Li1 125.09(16)
O10 C9 C10 113.18(17)
O10 C9 H9A 108.9
C10 C9 H9A 108.9
O10 C9 H9B 108.9
C10 C9 H9B 108.9
H9A C9 H9B 107.8
C9 C10 H10A 109.5
C9 C10 H10B 109.5
H10A C10 H10B 109.5
C9 C10 H10C 109.5
H10A C10 H10C 109.5
H10B C10 H10C 109.5
O11 Li2 O14 123.69(18)
O11 Li2 O12 84.38(14)
O14 Li2 O12 122.65(18)
O11 Li2 O13 122.44(17)
O14 Li2 O13 84.62(14)
O12 Li2 O13 124.13(18)
O11 Li2 C13 28.39(9)
O14 Li2 C13 129.40(18)
O12 Li2 C13 56.97(11)
O13 Li2 C13 141.76(18)
O11 Li2 C19 142.55(16)
O14 Li2 C19 56.66(10)
O12 Li2 C19 129.28(16)
O13 Li2 C19 29.16(8)
C13 Li2 C19 169.65(16)
O11 Li2 C20 129.69(16)
O14 Li2 C20 28.62(8)
O12 Li2 C20 141.88(16)
O13 Li2 C20 56.89(10)
C13 Li2 C20 150.27(16)
C19 Li2 C20 31.51(7)
O11 Li2 C14 56.61(10)
O14 Li2 C14 137.65(17)
O12 Li2 C14 27.89(9)
O13 Li2 C14 133.97(16)
C13 Li2 C14 30.23(9)
C19 Li2 C14 153.19(15)
C20 Li2 C14 165.55(15)
C12 C11 H11A 109.5
C12 C11 H11B 109.5
H11A C11 H11B 109.5
C12 C11 H11C 109.5
H11A C11 H11C 109.5
H11B C11 H11C 109.5
O11 C12 C11 110.7(2)
O11 C12 H12A 109.5
C11 C12 H12A 109.5
O11 C12 H12B 109.5
C11 C12 H12B 109.5
H12A C12 H12B 108.1
C13 O11 C12 115.4(2)
C13 O11 Li2 111.18(17)
C12 O11 Li2 128.85(17)
O11 C13 C14 110.9(2)
O11 C13 Li2 40.43(11)
C14 C13 Li2 75.29(16)
O11 C13 H13A 109.5
C14 C13 H13A 109.5
Li2 C13 H13A 141.9
O11 C13 H13B 109.5
C14 C13 H13B 109.5
Li2 C13 H13B 105.3
H13A C13 H13B 108.1
O12 C14 C13 112.0(2)
O12 C14 Li2 40.32(11)
C13 C14 Li2 74.48(16)
O12 C14 H14A 109.2
C13 C14 H14A 109.2
Li2 C14 H14A 138.1
O12 C14 H14B 109.2
C13 C14 H14B 109.2
Li2 C14 H14B 109.9
H14A C14 H14B 107.9
C14 O12 C15 116.63(17)
C14 O12 Li2 111.79(16)
C15 O12 Li2 130.69(17)
O12 C15 C16 111.4(2)
O12 C15 H15A 109.3
C16 C15 H15A 109.3
O12 C15 H15B 109.3
C16 C15 H15B 109.3
H15A C15 H15B 108.0
C15 C16 H16A 109.5
C15 C16 H16B 109.5
H16A C16 H16B 109.5
C15 C16 H16C 109.5
H16A C16 H16C 109.5
H16B C16 H16C 109.5
C18 C17 H17A 109.5
C18 C17 H17B 109.5
H17A C17 H17B 109.5
C18 C17 H17C 109.5
H17A C17 H17C 109.5
H17B C17 H17C 109.5
O13 C18 C17 109.11(18)
O13 C18 H18A 109.9
C17 C18 H18A 109.9
O13 C18 H18B 109.9
C17 C18 H18B 109.9
H18A C18 H18B 108.3
C19 O13 C18 112.84(15)
C19 O13 Li2 108.69(15)
C18 O13 Li2 125.29(16)
O13 C19 C20 107.74(16)
O13 C19 Li2 42.14(10)
C20 C19 Li2 74.47(13)
O13 C19 H19A 110.2
C20 C19 H19A 110.2
Li2 C19 H19A 147.8
O13 C19 H19B 110.2
C20 C19 H19B 110.2
Li2 C19 H19B 98.9
H19A C19 H19B 108.5
O14 C20 C19 106.74(15)
O14 C20 Li2 40.62(10)
C19 C20 Li2 74.02(13)
O14 C20 H20A 110.4
C19 C20 H20A 110.4
Li2 C20 H20A 145.9
O14 C20 H20B 110.4
C19 C20 H20B 110.4
Li2 C20 H20B 100.6
H20A C20 H20B 108.6
C20 O14 C21 112.84(16)
C20 O14 Li2 110.76(15)
C21 O14 Li2 126.84(16)
O14 C21 C22 108.41(18)
O14 C21 H21A 110.0
C22 C21 H21A 110.0
O14 C21 H21B 110.0
C22 C21 H21B 110.0
H21A C21 H21B 108.4
C21 C22 H22A 109.5
C21 C22 H22B 109.5
H22A C22 H22B 109.5
C21 C22 H22C 109.5
H22A C22 H22C 109.5
H22B C22 H22C 109.5

loop_
_geom_bond_atom_site_label_1
_geom_bond_atom_site_label_2
_geom_bond_distance
Li1 O5 1.936(4)
Li1 O10 1.972(3)
Li1 O9 2.030(4)
Li1 O1 2.035(4)
Li1 O2 2.405(4)
Li1 C1 2.739(4)
Li1 C7 2.741(4)
O1 C1 1.215(2)
O2 C2 1.205(2)
C1 O3 1.297(2)
C1 C2 1.522(3)
C2 O4 1.308(2)
O3 B1 1.507(3)
O4 B1 1.513(3)
B1 F2 1.353(3)
B1 F1 1.358(3)
O5 C3 1.211(2)
O6 C4 1.199(3)
C3 O7 1.291(3)
C3 C4 1.540(3)
C4 O8 1.314(3)
O7 B2 1.512(3)
O8 B2 1.502(4)
B2 F3 1.354(4)
B2 F4 1.366(3)
C5 C6 1.505(4)
C5 H5A 0.9800
C5 H5B 0.9800
C5 H5C 0.9800
C6 O9 1.431(3)
C6 H6A 0.9900
C6 H6B 0.9900
O9 C7 1.427(2)
C7 C8 1.495(3)
C7 H7A 0.9900
C7 H7B 0.9900
C8 O10 1.435(2)
C8 H8A 0.9900
C8 H8B 0.9900
O10 C9 1.441(2)
C9 C10 1.498(3)
C9 H9A 0.9900
C9 H9B 0.9900
C10 H10A 0.9800
C10 H10B 0.9800
C10 H10C 0.9800
Li2 O11 1.926(3)
Li2 O14 1.934(3)
Li2 O12 1.937(3)
Li2 O13 1.963(3)
Li2 C13 2.769(4)
Li2 C19 2.772(4)
Li2 C20 2.778(4)
Li2 C14 2.780(4)
C11 C12 1.464(4)
C11 H11A 0.9800
C11 H11B 0.9800
C11 H11C 0.9800
C12 O11 1.432(3)
C12 H12A 0.9900
C12 H12B 0.9900
O11 C13 1.412(3)
C13 C14 1.447(4)
C13 H13A 0.9900
C13 H13B 0.9900
C14 O12 1.400(3)
C14 H14A 0.9900
C14 H14B 0.9900
O12 C15 1.417(3)
C15 C16 1.456(4)
C15 H15A 0.9900
C15 H15B 0.9900
C16 H16A 0.9800
C16 H16B 0.9800
C16 H16C 0.9800
C17 C18 1.481(4)
C17 H17A 0.9800
C17 H17B 0.9800
C17 H17C 0.9800
C18 O13 1.447(2)
C18 H18A 0.9900
C18 H18B 0.9900
O13 C19 1.426(3)
C19 C20 1.507(3)
C19 H19A 0.9900
C19 H19B 0.9900
C20 O14 1.423(2)
C20 H20A 0.9900
C20 H20B 0.9900
O14 C21 1.445(2)
C21 C22 1.485(4)
C21 H21A 0.9900
C21 H21B 0.9900
C22 H22A 0.9800
C22 H22B 0.9800
C22 H22C 0.9800

loop_
_geom_torsion_atom_site_label_1
_geom_torsion_atom_site_label_2
_geom_torsion_atom_site_label_3
_geom_torsion_atom_site_label_4
_geom_torsion
O5 Li1 O1 C1 65.3(3)
O10 Li1 O1 C1 -98.0(2)
O9 Li1 O1 C1 176.11(15)
O2 Li1 O1 C1 -11.75(18)
C7 Li1 O1 C1 -153.33(15)
O5 Li1 O2 C2 -115.54(17)
O10 Li1 O2 C2 130.24(17)
O9 Li1 O2 C2 67.1(11)
O1 Li1 O2 C2 11.19(18)
C1 Li1 O2 C2 5.35(14)
C7 Li1 O2 C2 95.9(3)
Li1 O1 C1 O3 -169.11(19)
Li1 O1 C1 C2 11.6(3)
O5 Li1 C1 O1 -126.3(3)
O10 Li1 C1 O1 95.8(2)
O9 Li1 C1 O1 -4.47(17)
O2 Li1 C1 O1 165.9(2)
C7 Li1 C1 O1 30.08(17)
O5 Li1 C1 O3 -78.9(8)
O10 Li1 C1 O3 143.2(7)
O9 Li1 C1 O3 42.9(8)
O1 Li1 C1 O3 47.4(7)
O2 Li1 C1 O3 -146.7(7)
C7 Li1 C1 O3 77.5(8)
O5 Li1 C1 C2 63.60(18)
O10 Li1 C1 C2 -74.36(19)
O9 Li1 C1 C2 -174.59(19)
O1 Li1 C1 C2 -170.1(2)
O2 Li1 C1 C2 -4.21(11)
C7 Li1 C1 C2 -140.04(16)
Li1 O2 C2 O4 171.3(2)
Li1 O2 C2 C1 -9.4(2)
O1 C1 C2 O2 0.1(3)
O3 C1 C2 O2 -179.3(2)
Li1 C1 C2 O2 8.2(2)
O1 C1 C2 O4 179.55(19)
O3 C1 C2 O4 0.1(2)
Li1 C1 C2 O4 -172.39(17)
O1 C1 O3 B1 179.2(2)
C2 C1 O3 B1 -1.5(2)
Li1 C1 O3 B1 139.1(7)
O2 C2 O4 B1 -179.4(2)
C1 C2 O4 B1 1.3(2)
C1 O3 B1 F2 -115.08(18)
C1 O3 B1 F1 120.00(17)
C1 O3 B1 O4 2.1(2)
C2 O4 B1 F2 115.52(19)
C2 O4 B1 F1 -119.79(19)
C2 O4 B1 O3 -2.0(2)
O10 Li1 O5 C3 132.6(2)
O9 Li1 O5 C3 -138.5(2)
O1 Li1 O5 C3 -31.4(4)
O2 Li1 O5 C3 42.0(3)
C1 Li1 O5 C3 -7.6(3)
C7 Li1 O5 C3 -161.5(2)
Li1 O5 C3 O7 -149.9(2)
Li1 O5 C3 C4 31.0(4)
O5 C3 C4 O6 -1.9(3)
O7 C3 C4 O6 178.9(2)
O5 C3 C4 O8 177.8(2)
O7 C3 C4 O8 -1.5(2)
O5 C3 O7 B2 179.7(2)
C4 C3 O7 B2 -1.0(2)
O6 C4 O8 B2 -177.0(2)
C3 C4 O8 B2 3.3(2)
C4 O8 B2 F3 113.6(2)
C4 O8 B2 F4 -120.83(19)
C4 O8 B2 O7 -3.8(3)
C3 O7 B2 F3 -114.2(2)
C3 O7 B2 F4 120.6(3)
C3 O7 B2 O8 2.8(3)
C5 C6 O9 C7 -175.5(2)
C5 C6 O9 Li1 -52.2(3)
O5 Li1 O9 C7 -141.05(16)
O10 Li1 O9 C7 -27.52(16)
O1 Li1 O9 C7 90.99(16)
O2 Li1 O9 C7 36.2(11)
C1 Li1 O9 C7 92.83(18)
O5 Li1 O9 C6 92.0(2)
O10 Li1 O9 C6 -154.5(2)
O1 Li1 O9 C6 -36.0(3)
O2 Li1 O9 C6 -90.7(11)
C1 Li1 O9 C6 -34.1(3)
C7 Li1 O9 C6 -126.9(2)
C6 O9 C7 C8 -174.58(18)
Li1 O9 C7 C8 52.02(19)
C6 O9 C7 Li1 133.4(2)
O5 Li1 C7 O9 48.8(2)
O10 Li1 C7 O9 146.9(2)
O1 Li1 C7 O9 -92.13(17)
O2 Li1 C7 O9 -171.0(3)
C1 Li1 C7 O9 -104.05(19)
O5 Li1 C7 C8 -80.5(2)
O10 Li1 C7 C8 17.56(12)
O9 Li1 C7 C8 -129.3(2)
O1 Li1 C7 C8 138.56(18)
O2 Li1 C7 C8 59.7(3)
C1 Li1 C7 C8 126.64(18)
O9 C7 C8 O10 -56.97(19)
Li1 C7 C8 O10 -21.36(14)
C7 C8 O10 C9 179.39(16)
C7 C8 O10 Li1 31.8(2)
O5 Li1 O10 C8 98.9(2)
O9 Li1 O10 C8 -2.92(17)
O1 Li1 O10 C8 -96.1(2)
O2 Li1 O10 C8 -174.44(13)
C1 Li1 O10 C8 -123.90(17)
C7 Li1 O10 C8 -19.08(13)
O5 Li1 O10 C9 -44.5(3)
O9 Li1 O10 C9 -146.37(16)
O1 Li1 O10 C9 120.4(2)
O2 Li1 O10 C9 42.1(2)
C1 Li1 O10 C9 92.7(2)
C7 Li1 O10 C9 -162.53(18)
C8 O10 C9 C10 -72.1(2)
Li1 O10 C9 C10 70.0(3)
C11 C12 O11 C13 177.8(3)
C11 C12 O11 Li2 24.2(4)
O14 Li2 O11 C13 -111.8(3)
O12 Li2 O11 C13 14.1(2)
O13 Li2 O11 C13 141.4(3)
C19 Li2 O11 C13 170.7(3)
C20 Li2 O11 C13 -146.9(3)
C14 Li2 O11 C13 16.9(2)
O14 Li2 O11 C12 42.7(3)
O12 Li2 O11 C12 168.6(2)
O13 Li2 O11 C12 -64.2(3)
C13 Li2 O11 C12 154.5(3)
C19 Li2 O11 C12 -34.8(4)
C20 Li2 O11 C12 7.5(3)
C14 Li2 O11 C12 171.3(2)
C12 O11 C13 C14 171.9(3)
Li2 O11 C13 C14 -29.9(4)
C12 O11 C13 Li2 -158.2(3)
O14 Li2 C13 O11 89.4(3)
O12 Li2 C13 O11 -163.2(3)
O13 Li2 C13 O11 -58.3(3)
C19 Li2 C13 O11 -33.2(9)
C20 Li2 C13 O11 57.9(4)
C14 Li2 C13 O11 -151.2(4)
O11 Li2 C13 C14 151.2(4)
O14 Li2 C13 C14 -119.3(3)
O12 Li2 C13 C14 -11.96(17)
O13 Li2 C13 C14 92.9(3)
C19 Li2 C13 C14 118.0(9)
C20 Li2 C13 C14 -150.9(3)
O11 C13 C14 O12 34.6(4)
Li2 C13 C14 O12 15.0(2)
O11 C13 C14 Li2 19.5(2)
O11 Li2 C14 O12 -174.1(2)
O14 Li2 C14 O12 -68.8(3)
O13 Li2 C14 O12 81.0(3)
C13 Li2 C14 O12 -158.2(3)
C19 Li2 C14 O12 42.4(3)
C20 Li2 C14 O12 -53.6(6)
O11 Li2 C14 C13 -15.9(2)
O14 Li2 C14 C13 89.3(3)
O12 Li2 C14 C13 158.2(3)
O13 Li2 C14 C13 -120.8(3)
C19 Li2 C14 C13 -159.4(4)
C20 Li2 C14 C13 104.6(6)
C13 C14 O12 C15 166.9(3)
Li2 C14 O12 C15 -170.4(3)
C13 C14 O12 Li2 -22.7(3)
O11 Li2 O12 C14 4.9(2)
O14 Li2 O12 C14 131.7(2)
O13 Li2 O12 C14 -120.8(2)
C13 Li2 O12 C14 12.89(19)
C19 Li2 O12 C14 -156.9(2)
C20 Li2 O12 C14 161.0(2)
O11 Li2 O12 C15 173.6(2)
O14 Li2 O12 C15 -59.6(3)
O13 Li2 O12 C15 47.8(3)
C13 Li2 O12 C15 -178.4(3)
C19 Li2 O12 C15 11.8(3)
C20 Li2 O12 C15 -30.3(4)
C14 Li2 O12 C15 168.7(3)
C14 O12 C15 C16 -179.9(3)
Li2 O12 C15 C16 11.9(4)
C17 C18 O13 C19 179.9(2)
C17 C18 O13 Li2 43.5(3)
O11 Li2 O13 C19 142.33(19)
O14 Li2 O13 C19 15.43(16)
O12 Li2 O13 C19 -110.8(2)
C13 Li2 O13 C19 171.0(2)
C20 Li2 O13 C19 23.06(12)
C14 Li2 O13 C19 -144.7(2)
O11 Li2 O13 C18 -79.8(2)
O14 Li2 O13 C18 153.30(15)
O12 Li2 O13 C18 27.1(3)
C13 Li2 O13 C18 -51.1(3)
C19 Li2 O13 C18 137.9(2)
C20 Li2 O13 C18 160.93(17)
C14 Li2 O13 C18 -6.8(3)
C18 O13 C19 C20 177.03(16)
Li2 O13 C19 C20 -39.4(2)
C18 O13 C19 Li2 -143.5(2)
O11 Li2 C19 O13 -58.0(3)
O14 Li2 C19 O13 -161.5(2)
O12 Li2 C19 O13 91.3(2)
C13 Li2 C19 O13 -32.7(9)
C20 Li2 C19 O13 -141.1(2)
C14 Li2 C19 O13 67.2(3)
O11 Li2 C19 C20 83.1(3)
O14 Li2 C19 C20 -20.40(11)
O12 Li2 C19 C20 -127.6(2)
O13 Li2 C19 C20 141.1(2)
C13 Li2 C19 C20 108.4(9)
C14 Li2 C19 C20 -151.7(3)
O13 C19 C20 O14 50.7(2)
Li2 C19 C20 O14 24.41(13)
O13 C19 C20 Li2 26.25(14)
O11 Li2 C20 O14 89.1(2)
O12 Li2 C20 O14 -59.3(3)
O13 Li2 C20 O14 -163.98(19)
C13 Li2 C20 O14 57.5(3)
C19 Li2 C20 O14 -142.6(2)
C14 Li2 C20 O14 -21.7(6)
O11 Li2 C20 C19 -128.3(2)
O14 Li2 C20 C19 142.6(2)
O12 Li2 C20 C19 83.3(3)
O13 Li2 C20 C19 -21.42(12)
C13 Li2 C20 C19 -159.9(3)
C14 Li2 C20 C19 120.9(6)
C19 C20 O14 C21 173.59(16)
Li2 C20 O14 C21 -148.8(2)
C19 C20 O14 Li2 -37.6(2)
O11 Li2 O14 C20 -112.4(2)
O12 Li2 O14 C20 140.94(19)
O13 Li2 O14 C20 13.42(16)
C13 Li2 O14 C20 -147.22(19)
C19 Li2 O14 C20 22.35(12)
C14 Li2 O14 C20 172.1(2)
O11 Li2 O14 C21 31.0(3)
O12 Li2 O14 C21 -75.7(3)
O13 Li2 O14 C21 156.81(15)
C13 Li2 O14 C21 -3.8(3)
C19 Li2 O14 C21 165.74(18)
C20 Li2 O14 C21 143.4(2)
C14 Li2 O14 C21 -44.5(3)
C20 O14 C21 C22 -171.18(17)
Li2 O14 C21 C22 46.1(2)
